data_7153329
loop_
_publ_author_name
'Kohmoto, Shigeo'
'Hisamatsu, Shugo'
'Mitsuhashi, Hakuei'
'Takahashi, Masahiro'
'Masu, Hyuma'
'Azumaya, Isao'
'Yamaguchi, Kentaro'
'Kishikawa, Keiki'

_publ_section_title
;
 Reversal of regioselectivity (straight vs. cross ring closure) in the
 intramolecular [2+2] photocycloaddition of phenanthrene derivatives.
;
_journal_issue 9
_journal_name_full 'Organic &amp; biomolecular chemistry'
_journal_page_first 2174
_journal_page_last 2179
_journal_paper_doi 10.1039/c000179a
_journal_volume 8
_journal_year 2010
_chemical_formula_sum 'C33 H25 N O2'
_chemical_formula_weight 467.54
_chemical_name_systematic
;
?
;
_space_group_IT_number 33
_symmetry_cell_setting orthorhombic
_symmetry_space_group_name_Hall 'P 2c -2n'
_symmetry_space_group_name_H-M 'P n a 21'
_atom_sites_solution_hydrogens geom
_atom_sites_solution_primary direct
_atom_sites_solution_secondary difmap
_audit_creation_method SHELXL-97
_cell_angle_alpha 90.00
_cell_angle_beta 90.00
_cell_angle_gamma 90.00
_cell_formula_units_Z 4
_cell_length_a 9.4894(18)
_cell_length_b 27.726(5)
_cell_length_c 9.0631(17)
_cell_measurement_reflns_used 3032
_cell_measurement_temperature 200
_cell_measurement_theta_max 26.76
_cell_measurement_theta_min 2.36
_cell_volume 2384.5(8)
_computing_cell_refinement 'APEX2 (Bruker AXS, 2006)'
_computing_data_collection 'APEX2 (Bruker AXS, 2006)'
_computing_data_reduction 'SAINT (Bruker AXS, 2004)'
_computing_molecular_graphics 'XSHEL (Bruker AXS,2002)'
_computing_publication_material 'XCIF (Bruker AXS, 2001)'
_computing_structure_refinement 'SHELXL-97 (Sheldrick, 1997)'
_computing_structure_solution 'SHELXS-97 (Sheldrick, 1997)'
_diffrn_ambient_temperature 200
_diffrn_detector_area_resol_mean 8.333
_diffrn_measured_fraction_theta_full 0.998
_diffrn_measured_fraction_theta_max 0.938
_diffrn_measurement_device_type 'Bruker APEXII CCD area detector'
_diffrn_measurement_method 'phi and omega scans'
_diffrn_radiation_monochromator graphite
_diffrn_radiation_source 'sealed tube'
_diffrn_radiation_type MoK\a
_diffrn_radiation_wavelength 0.71073
_diffrn_reflns_av_R_equivalents 0.0336
_diffrn_reflns_av_sigmaI/netI 0.0449
_diffrn_reflns_limit_h_max 12
_diffrn_reflns_limit_h_min -9
_diffrn_reflns_limit_k_max 34
_diffrn_reflns_limit_k_min -35
_diffrn_reflns_limit_l_max 11
_diffrn_reflns_limit_l_min -9
_diffrn_reflns_number 11320
_diffrn_reflns_theta_full 25.00
_diffrn_reflns_theta_max 27.24
_diffrn_reflns_theta_min 2.27
_exptl_absorpt_coefficient_mu 0.080
_exptl_absorpt_correction_T_max 0.9841
_exptl_absorpt_correction_T_min 0.9685
_exptl_absorpt_correction_type empirical
_exptl_absorpt_process_details
;
SADABS Sheldrick 1996
;
_exptl_crystal_colour colourless
_exptl_crystal_density_diffrn 1.302
_exptl_crystal_density_method 'not measured'
_exptl_crystal_description prismatic
_exptl_crystal_F_000 984
_exptl_crystal_size_max 0.40
_exptl_crystal_size_mid 0.30
_exptl_crystal_size_min 0.20
_refine_diff_density_max 0.108
_refine_diff_density_min -0.148
_refine_diff_density_rms 0.030
_refine_ls_abs_structure_details 'Flack H D (1983), Acta Cryst. A39, 876-881'
_refine_ls_abs_structure_Flack -0.9(12)
_refine_ls_extinction_method none
_refine_ls_goodness_of_fit_ref 1.014
_refine_ls_hydrogen_treatment constr
_refine_ls_matrix_type full
_refine_ls_number_parameters 326
_refine_ls_number_reflns 4220
_refine_ls_number_restraints 1
_refine_ls_restrained_S_all 1.014
_refine_ls_R_factor_all 0.0487
_refine_ls_R_factor_gt 0.0371
_refine_ls_shift/su_max 0.001
_refine_ls_shift/su_mean 0.000
_refine_ls_structure_factor_coef Fsqd
_refine_ls_weighting_details 'calc w=1/[\s^2^(Fo^2^)+(0.0391P)^2^+0.0000P] where P=(Fo^2^+2Fc^2^)/3'
_refine_ls_weighting_scheme calc
_refine_ls_wR_factor_gt 0.0807
_refine_ls_wR_factor_ref 0.0860
_reflns_number_gt 3424
_reflns_number_total 4220
_reflns_threshold_expression >2sigma(I)
_cod_data_source_file c000179a.txt
_cod_data_source_block 1a(a0902042mas)
_cod_depositor_comments
;
The following automatic conversions were performed:

'_symmetry_cell_setting' value 'Orthorhombic' changed to
'orthorhombic' according to
/home/saulius/struct/CIF-dictionaries/cif_core.dic dictionary named
'cif_core.dic' version 2.4.2 from 2011-04-26.

Automatic conversion script
Id: cif_fix_values 1891 2012-01-12 08:04:46Z andrius 
;
_cod_original_sg_symbol_H-M 'Pna2(1) '
_cod_database_code 7153329

loop_
_symmetry_equiv_pos_as_xyz
'x, y, z'
'-x, -y, z+1/2'
'x+1/2, -y+1/2, z'
'-x+1/2, y+1/2, z+1/2'

loop_
_atom_site_label
_atom_site_type_symbol
_atom_site_fract_x
_atom_site_fract_y
_atom_site_fract_z
_atom_site_U_iso_or_equiv
_atom_site_adp_type
_atom_site_occupancy
_atom_site_symmetry_multiplicity
_atom_site_calc_flag
_atom_site_refinement_flags
C1 C 0.78720(18) 0.40545(6) -0.0023(2) 0.0368(4) Uani 1 1 d .
C2 C 0.82371(19) 0.36721(6) 0.1087(2) 0.0361(4) Uani 1 1 d .
C3 C 0.75899(19) 0.36826(6) 0.2415(2) 0.0402(5) Uani 1 1 d .
H3 H 0.6920 0.3930 0.2604 0.048 Uiso 1 1 calc R
C4 C 0.7871(2) 0.33377(6) 0.3543(2) 0.0416(5) Uani 1 1 d .
C5 C 0.7161(2) 0.33560(7) 0.4901(2) 0.0517(6) Uani 1 1 d .
H5 H 0.6446 0.3591 0.5049 0.062 Uiso 1 1 calc R
C6 C 0.7482(3) 0.30409(8) 0.6014(3) 0.0623(7) Uani 1 1 d .
H6 H 0.6994 0.3057 0.6928 0.075 Uiso 1 1 calc R
C7 C 0.8530(3) 0.26966(8) 0.5794(3) 0.0656(7) Uani 1 1 d .
H7 H 0.8755 0.2477 0.6563 0.079 Uiso 1 1 calc R
C8 C 0.9242(2) 0.26720(7) 0.4476(3) 0.0559(6) Uani 1 1 d .
H8 H 0.9955 0.2435 0.4350 0.067 Uiso 1 1 calc R
C9 C 0.8937(2) 0.29909(6) 0.3305(2) 0.0430(5) Uani 1 1 d .
C10 C 0.9655(2) 0.29774(6) 0.1895(2) 0.0401(5) Uani 1 1 d .
C11 C 1.0773(2) 0.26538(6) 0.1609(3) 0.0518(6) Uani 1 1 d .
H11 H 1.1089 0.2445 0.2371 0.062 Uiso 1 1 calc R
C12 C 1.1407(2) 0.26352(7) 0.0259(3) 0.0554(6) Uani 1 1 d .
H12 H 1.2169 0.2419 0.0101 0.066 Uiso 1 1 calc R
C13 C 1.0952(2) 0.29287(6) -0.0885(3) 0.0508(5) Uani 1 1 d .
H13 H 1.1367 0.2901 -0.1835 0.061 Uiso 1 1 calc R
C14 C 0.98972(19) 0.32602(6) -0.0639(2) 0.0425(5) Uani 1 1 d .
H14 H 0.9602 0.3466 -0.1418 0.051 Uiso 1 1 calc R
C15 C 0.92562(18) 0.32977(6) 0.0746(2) 0.0370(4) Uani 1 1 d .
C16 C 0.8847(2) 0.46797(6) 0.1589(2) 0.0384(4) Uani 1 1 d .
C17 C 1.02070(19) 0.44063(6) 0.1646(2) 0.0368(4) Uani 1 1 d .
C18 C 1.09588(19) 0.43700(6) 0.0385(2) 0.0364(4) Uani 1 1 d .
H18 H 1.0624 0.4527 -0.0479 0.044 Uiso 1 1 calc R
C19 C 1.22432(19) 0.41017(6) 0.0313(2) 0.0385(4) Uani 1 1 d .
C20 C 1.29913(19) 0.40701(7) -0.1009(2) 0.0451(5) Uani 1 1 d .
H20 H 1.2695 0.4253 -0.1838 0.054 Uiso 1 1 calc R
C21 C 1.4153(2) 0.37759(7) -0.1123(3) 0.0529(6) Uani 1 1 d .
H21 H 1.4656 0.3753 -0.2027 0.064 Uiso 1 1 calc R
C22 C 1.4582(2) 0.35122(7) 0.0106(3) 0.0573(6) Uani 1 1 d .
H22 H 1.5377 0.3305 0.0030 0.069 Uiso 1 1 calc R
C23 C 1.3884(2) 0.35453(7) 0.1409(3) 0.0532(6) Uani 1 1 d .
H23 H 1.4204 0.3361 0.2227 0.064 Uiso 1 1 calc R
C24 C 1.2695(2) 0.38470(6) 0.1580(2) 0.0421(5) Uani 1 1 d .
C25 C 1.1930(2) 0.38992(6) 0.2951(2) 0.0436(5) Uani 1 1 d .
C26 C 1.2328(3) 0.36603(7) 0.4263(3) 0.0584(6) Uani 1 1 d .
H26 H 1.3132 0.3456 0.4254 0.070 Uiso 1 1 calc R
C27 C 1.1587(3) 0.37155(8) 0.5545(3) 0.0654(7) Uani 1 1 d .
H27 H 1.1879 0.3549 0.6409 0.079 Uiso 1 1 calc R
C28 C 1.0412(3) 0.40129(8) 0.5595(2) 0.0594(6) Uani 1 1 d .
H28 H 0.9910 0.4054 0.6493 0.071 Uiso 1 1 calc R
C29 C 0.9980(2) 0.42461(7) 0.4347(2) 0.0506(5) Uani 1 1 d .
H29 H 0.9172 0.4448 0.4387 0.061 Uiso 1 1 calc R
C30 C 1.0706(2) 0.41938(6) 0.3009(2) 0.0403(5) Uani 1 1 d .
C31 C 0.6860(2) 0.48849(6) -0.0040(2) 0.0452(5) Uani 1 1 d .
H31A H 0.6588 0.4796 -0.1059 0.054 Uiso 1 1 calc R
H31B H 0.7312 0.5206 -0.0078 0.054 Uiso 1 1 calc R
C32 C 0.5547(2) 0.49160(7) 0.0899(3) 0.0504(5) Uani 1 1 d .
H32A H 0.5819 0.4988 0.1931 0.060 Uiso 1 1 calc R
H32B H 0.5061 0.4600 0.0890 0.060 Uiso 1 1 calc R
C33 C 0.4542(3) 0.53034(8) 0.0352(3) 0.0701(7) Uani 1 1 d .
H33A H 0.5040 0.5612 0.0289 0.105 Uiso 1 1 calc R
H33B H 0.3750 0.5333 0.1041 0.105 Uiso 1 1 calc R
H33C H 0.4186 0.5214 -0.0626 0.105 Uiso 1 1 calc R
N1 N 0.78903(16) 0.45298(5) 0.05173(17) 0.0378(4) Uani 1 1 d .
O1 O 0.74625(14) 0.39659(4) -0.12606(14) 0.0453(3) Uani 1 1 d .
O2 O 0.86225(15) 0.50384(4) 0.23285(17) 0.0517(4) Uani 1 1 d .

loop_
_atom_site_aniso_label
_atom_site_aniso_U_11
_atom_site_aniso_U_22
_atom_site_aniso_U_33
_atom_site_aniso_U_23
_atom_site_aniso_U_13
_atom_site_aniso_U_12
C1 0.0286(10) 0.0392(10) 0.0426(12) -0.0027(8) -0.0002(9) 0.0003(7)
C2 0.0339(10) 0.0288(9) 0.0457(12) -0.0001(8) -0.0079(9) -0.0020(7)
C3 0.0389(11) 0.0326(9) 0.0491(12) -0.0012(9) -0.0027(10) -0.0036(8)
C4 0.0455(12) 0.0337(9) 0.0457(12) 0.0005(8) -0.0050(10) -0.0120(8)
C5 0.0581(14) 0.0455(11) 0.0515(14) 0.0033(10) 0.0001(11) -0.0139(10)
C6 0.0825(18) 0.0559(13) 0.0485(14) 0.0066(11) 0.0012(12) -0.0205(13)
C7 0.0862(19) 0.0511(13) 0.0596(17) 0.0178(12) -0.0186(15) -0.0164(13)
C8 0.0646(16) 0.0400(11) 0.0631(15) 0.0093(11) -0.0162(13) -0.0049(10)
C9 0.0472(12) 0.0296(9) 0.0524(14) 0.0035(9) -0.0140(10) -0.0112(8)
C10 0.0385(11) 0.0257(9) 0.0561(14) -0.0015(8) -0.0099(9) -0.0035(8)
C11 0.0473(13) 0.0312(10) 0.0768(17) 0.0043(10) -0.0141(12) 0.0025(9)
C12 0.0423(12) 0.0353(10) 0.0885(18) -0.0037(11) -0.0043(13) 0.0083(9)
C13 0.0435(12) 0.0371(10) 0.0717(16) -0.0071(11) 0.0070(12) 0.0016(9)
C14 0.0407(11) 0.0310(9) 0.0558(13) -0.0033(9) -0.0031(10) 0.0003(8)
C15 0.0334(10) 0.0283(9) 0.0492(13) -0.0027(8) -0.0042(9) -0.0029(7)
C16 0.0439(11) 0.0314(9) 0.0400(11) 0.0024(8) 0.0022(9) -0.0026(8)
C17 0.0398(11) 0.0284(9) 0.0422(11) -0.0001(8) -0.0061(9) -0.0044(8)
C18 0.0369(10) 0.0303(9) 0.0418(11) 0.0046(8) -0.0064(9) -0.0026(7)
C19 0.0339(10) 0.0309(9) 0.0506(12) 0.0040(8) -0.0088(9) -0.0054(7)
C20 0.0361(11) 0.0413(10) 0.0579(15) 0.0034(9) -0.0044(10) -0.0016(8)
C21 0.0377(12) 0.0478(11) 0.0734(17) 0.0034(11) 0.0012(11) 0.0022(9)
C22 0.0357(12) 0.0466(12) 0.0895(19) 0.0091(12) -0.0118(13) 0.0051(9)
C23 0.0394(12) 0.0454(11) 0.0749(17) 0.0152(11) -0.0151(12) -0.0004(9)
C24 0.0353(11) 0.0341(10) 0.0570(13) 0.0088(9) -0.0169(10) -0.0087(8)
C25 0.0491(12) 0.0322(9) 0.0496(13) 0.0071(9) -0.0184(10) -0.0113(9)
C26 0.0679(16) 0.0455(11) 0.0617(16) 0.0123(11) -0.0262(14) -0.0102(11)
C27 0.097(2) 0.0537(13) 0.0455(15) 0.0140(11) -0.0233(14) -0.0191(13)
C28 0.0866(18) 0.0520(13) 0.0397(13) 0.0046(10) -0.0116(12) -0.0212(12)
C29 0.0643(14) 0.0440(11) 0.0435(12) 0.0012(10) -0.0073(12) -0.0174(10)
C30 0.0468(12) 0.0327(9) 0.0413(11) 0.0014(8) -0.0115(10) -0.0141(8)
C31 0.0500(12) 0.0351(10) 0.0503(13) 0.0030(9) -0.0043(10) 0.0114(8)
C32 0.0434(12) 0.0497(11) 0.0580(14) 0.0021(11) -0.0041(11) 0.0070(9)
C33 0.0645(16) 0.0726(15) 0.0733(17) -0.0046(13) -0.0042(14) 0.0314(13)
N1 0.0400(8) 0.0309(7) 0.0427(9) -0.0007(7) -0.0026(7) 0.0048(6)
O1 0.0461(8) 0.0463(7) 0.0436(9) -0.0035(6) -0.0073(7) 0.0042(6)
O2 0.0624(10) 0.0381(7) 0.0547(9) -0.0111(7) 0.0000(8) 0.0024(6)

loop_
_atom_type_symbol
_atom_type_description
_atom_type_scat_dispersion_real
_atom_type_scat_dispersion_imag
_atom_type_scat_source
C C 0.0033 0.0016 'International Tables Vol C Tables 4.2.6.8 and 6.1.1.4'
H H 0.0000 0.0000 'International Tables Vol C Tables 4.2.6.8 and 6.1.1.4'
N N 0.0061 0.0033 'International Tables Vol C Tables 4.2.6.8 and 6.1.1.4'
O O 0.0106 0.0060 'International Tables Vol C Tables 4.2.6.8 and 6.1.1.4'

loop_
_geom_angle_atom_site_label_1
_geom_angle_atom_site_label_2
_geom_angle_atom_site_label_3
_geom_angle
O1 C1 N1 121.09(16)
O1 C1 C2 123.41(16)
N1 C1 C2 115.17(16)
C3 C2 C15 120.51(16)
C3 C2 C1 118.46(16)
C15 C2 C1 121.03(17)
C2 C3 C4 122.65(17)
C2 C3 H3 118.7
C4 C3 H3 118.7
C5 C4 C9 120.18(18)
C5 C4 C3 120.99(18)
C9 C4 C3 118.75(18)
C6 C5 C4 121.1(2)
C6 C5 H5 119.5
C4 C5 H5 119.5
C5 C6 C7 119.4(2)
C5 C6 H6 120.3
C7 C6 H6 120.3
C8 C7 C6 120.6(2)
C8 C7 H7 119.7
C6 C7 H7 119.7
C7 C8 C9 121.5(2)
C7 C8 H8 119.3
C9 C8 H8 119.3
C8 C9 C4 117.3(2)
C8 C9 C10 123.42(19)
C4 C9 C10 119.31(17)
C11 C10 C15 117.54(19)
C11 C10 C9 122.11(18)
C15 C10 C9 120.35(16)
C12 C11 C10 121.3(2)
C12 C11 H11 119.3
C10 C11 H11 119.3
C11 C12 C13 120.70(19)
C11 C12 H12 119.6
C13 C12 H12 119.6
C14 C13 C12 119.8(2)
C14 C13 H13 120.1
C12 C13 H13 120.1
C13 C14 C15 120.76(19)
C13 C14 H14 119.6
C15 C14 H14 119.6
C14 C15 C10 119.71(16)
C14 C15 C2 122.29(16)
C10 C15 C2 117.92(17)
O2 C16 N1 120.88(17)
O2 C16 C17 123.03(17)
N1 C16 C17 115.76(15)
C18 C17 C30 121.27(17)
C18 C17 C16 117.60(17)
C30 C17 C16 121.13(17)
C17 C18 C19 121.81(18)
C17 C18 H18 119.1
C19 C18 H18 119.1
C20 C19 C24 120.76(16)
C20 C19 C18 120.35(17)
C24 C19 C18 118.79(18)
C21 C20 C19 120.65(19)
C21 C20 H20 119.7
C19 C20 H20 119.7
C20 C21 C22 119.0(2)
C20 C21 H21 120.5
C22 C21 H21 120.5
C23 C22 C21 121.20(19)
C23 C22 H22 119.4
C21 C22 H22 119.4
C22 C23 C24 121.68(19)
C22 C23 H23 119.2
C24 C23 H23 119.2
C23 C24 C19 116.64(19)
C23 C24 C25 123.68(18)
C19 C24 C25 119.67(17)
C26 C25 C30 117.2(2)
C26 C25 C24 122.80(19)
C30 C25 C24 120.00(17)
C27 C26 C25 121.7(2)
C27 C26 H26 119.2
C25 C26 H26 119.2
C26 C27 C28 120.5(2)
C26 C27 H27 119.7
C28 C27 H27 119.7
C29 C28 C27 119.7(2)
C29 C28 H28 120.2
C27 C28 H28 120.2
C28 C29 C30 121.4(2)
C28 C29 H29 119.3
C30 C29 H29 119.3
C29 C30 C25 119.54(18)
C29 C30 C17 122.37(18)
C25 C30 C17 117.98(18)
N1 C31 C32 113.01(16)
N1 C31 H31A 109.0
C32 C31 H31A 109.0
N1 C31 H31B 109.0
C32 C31 H31B 109.0
H31A C31 H31B 107.8
C31 C32 C33 111.96(18)
C31 C32 H32A 109.2
C33 C32 H32A 109.2
C31 C32 H32B 109.2
C33 C32 H32B 109.2
H32A C32 H32B 107.9
C32 C33 H33A 109.5
C32 C33 H33B 109.5
H33A C33 H33B 109.5
C32 C33 H33C 109.5
H33A C33 H33C 109.5
H33B C33 H33C 109.5
C16 N1 C1 122.04(15)
C16 N1 C31 118.12(14)
C1 N1 C31 119.83(15)

loop_
_geom_bond_atom_site_label_1
_geom_bond_atom_site_label_2
_geom_bond_distance
C1 O1 1.212(2)
C1 N1 1.406(2)
C1 C2 1.502(3)
C2 C3 1.351(3)
C2 C15 1.452(2)
C3 C4 1.425(3)
C3 H3 0.9500
C4 C5 1.403(3)
C4 C9 1.412(3)
C5 C6 1.369(3)
C5 H5 0.9500
C6 C7 1.393(3)
C6 H6 0.9500
C7 C8 1.374(3)
C7 H7 0.9500
C8 C9 1.411(3)
C8 H8 0.9500
C9 C10 1.448(3)
C10 C11 1.413(3)
C10 C15 1.420(3)
C11 C12 1.365(3)
C11 H11 0.9500
C12 C13 1.387(3)
C12 H12 0.9500
C13 C14 1.377(3)
C13 H13 0.9500
C14 C15 1.398(3)
C14 H14 0.9500
C16 O2 1.218(2)
C16 N1 1.393(2)
C16 C17 1.498(3)
C17 C18 1.352(3)
C17 C30 1.448(3)
C18 C19 1.429(2)
C18 H18 0.9500
C19 C20 1.396(3)
C19 C24 1.415(3)
C20 C21 1.375(3)
C20 H20 0.9500
C21 C22 1.393(3)
C21 H21 0.9500
C22 C23 1.357(3)
C22 H22 0.9500
C23 C24 1.413(3)
C23 H23 0.9500
C24 C25 1.446(3)
C25 C26 1.413(3)
C25 C30 1.421(3)
C26 C27 1.367(3)
C26 H26 0.9500
C27 C28 1.388(3)
C27 H27 0.9500
C28 C29 1.365(3)
C28 H28 0.9500
C29 C30 1.402(3)
C29 H29 0.9500
C31 N1 1.477(2)
C31 C32 1.511(3)
C31 H31A 0.9900
C31 H31B 0.9900
C32 C33 1.520(3)
C32 H32A 0.9900
C32 H32B 0.9900
C33 H33A 0.9800
C33 H33B 0.9800
C33 H33C 0.9800
